data_2020468
loop_
_publ_author_name
'Seiler, Vanessa Kristina'
'H\"utzler, Wilhelm Maximilian'
'Bolte, Michael'

_publ_section_title
;
 Eight new crystal structures of 5-(hydroxymethyl)uracil, 5-carboxyuracil
 and 5-carboxy-2-thiouracil: insights into the hydrogen-bonded networks
 and the predominant conformations of the C5-bound residues
;
_journal_issue 5
_journal_name_full 'Acta Crystallographica Section C'
_journal_page_first 379
_journal_page_last 388
_journal_paper_doi 10.1107/S2053229616004861
_journal_volume 72
_journal_year 2016
_chemical_formula_iupac 'C5 H4 N2 O4, C4 H9 N O'
_chemical_formula_moiety 'C5 H4 N2 O4, C4 H9 N O'
_chemical_formula_sum 'C9 H13 N3 O5'
_chemical_formula_weight 243.22
_chemical_name_systematic
;
5-Carboxyuracil <i>N</i>,<i>N</i>-dimethylacetamide monosolvate
;
_space_group_crystal_system monoclinic
_space_group_IT_number 14
_space_group_name_Hall '-P 2yn'
_space_group_name_H-M_alt 'P 1 21/n 1'
_symmetry_space_group_name_Hall '-P 2yn'
_symmetry_space_group_name_H-M 'P 1 21/n 1'
_atom_sites_solution_hydrogens mixed
_audit_creation_method SHELXL-2014/7
_cell_angle_alpha 90
_cell_angle_beta 90.858(13)
_cell_angle_gamma 90
_cell_formula_units_Z 4
_cell_length_a 11.7707(19)
_cell_length_b 6.1053(10)
_cell_length_c 15.271(3)
_cell_measurement_reflns_used 7500
_cell_measurement_temperature 173(2)
_cell_measurement_theta_max 25.98
_cell_measurement_theta_min 3.60
_cell_volume 1097.3(3)
_computing_cell_refinement
;
X-AREA (Stoe & Cie, 2001)
;
_computing_data_collection
;
X-AREA (Stoe & Cie, 2001)
;
_computing_data_reduction
;
X-AREA (Stoe & Cie, 2001)
;
_computing_molecular_graphics
;
Mercury (Macrae <i>et al.</i>,  2008) and XP in SHELXTL-Plus (Sheldrick,
2008)
;
_computing_publication_material
;
publCIF (Westrip, 2010)
;
_computing_structure_refinement
;
SHELXL2014 (Sheldrick, 2015)
;
_computing_structure_solution
;
SHELXS97 (Sheldrick, 2008)
;
_diffrn_ambient_temperature 173(2)
_diffrn_measured_fraction_theta_full 0.997
_diffrn_measured_fraction_theta_max 0.989
_diffrn_measurement_device_type 'Stoe IPDS II two-circle'
_diffrn_measurement_method \w
_diffrn_radiation_type MoK\a
_diffrn_radiation_wavelength 0.71073
_diffrn_reflns_av_R_equivalents 0.0647
_diffrn_reflns_limit_h_max 12
_diffrn_reflns_limit_h_min -14
_diffrn_reflns_limit_k_max 7
_diffrn_reflns_limit_k_min -7
_diffrn_reflns_limit_l_max 18
_diffrn_reflns_limit_l_min -18
_diffrn_reflns_number 8148
_diffrn_reflns_theta_full 25.000
_diffrn_reflns_theta_max 25.933
_diffrn_reflns_theta_min 3.594
_exptl_absorpt_coefficient_mu 0.121
_exptl_absorpt_correction_T_max 1.000
_exptl_absorpt_correction_T_min 0.317
_exptl_absorpt_correction_type multi-scan
_exptl_absorpt_process_details
;
(X-AREA; Stoe & Cie, 2001)
;
_exptl_crystal_colour colourless
_exptl_crystal_density_diffrn 1.472
_exptl_crystal_description block
_exptl_crystal_F_000 512
_exptl_crystal_size_max 0.300
_exptl_crystal_size_mid 0.250
_exptl_crystal_size_min 0.150
_refine_diff_density_max 0.170
_refine_diff_density_min -0.250
_refine_ls_extinction_method none
_refine_ls_goodness_of_fit_ref 0.994
_refine_ls_hydrogen_treatment mixed
_refine_ls_matrix_type full
_refine_ls_number_parameters 185
_refine_ls_number_reflns 2119
_refine_ls_number_restraints 131
_refine_ls_restrained_S_all 1.002
_refine_ls_R_factor_all 0.1033
_refine_ls_R_factor_gt 0.0596
_refine_ls_shift/su_max 0.000
_refine_ls_shift/su_mean 0.000
_refine_ls_structure_factor_coef Fsqd
_refine_ls_weighting_details 'w=1/[\s^2^(Fo^2^)+(0.0743P)^2^] where P=(Fo^2^+2Fc^2^)/3'
_refine_ls_weighting_scheme calc
_refine_ls_wR_factor_gt 0.1313
_refine_ls_wR_factor_ref 0.1501
_reflns_number_gt 1328
_reflns_number_total 2119
_reflns_threshold_expression 'I > 2\s(I)'
_cod_data_source_file eg3200sup1.cif
_cod_data_source_block IV
_cod_depositor_comments 'Adding full bibliography for 2020465--2020472.cif.'
_cod_database_code 2020468
_cod_database_fobs_code 2020468
_shelx_space_group_comment
;
The symmetry employed for this shelxl refinement is uniquely defined
by the following loop, which should always be used as a source of
symmetry information in preference to the above space-group names.
They are only intended as comments.
;
_shelx_estimated_absorpt_t_min 0.965
_shelx_estimated_absorpt_t_max 0.982

loop_
_space_group_symop_operation_xyz
'x, y, z'
'-x+1/2, y+1/2, -z+1/2'
'-x, -y, -z'
'x-1/2, -y-1/2, z-1/2'

loop_
_atom_site_type_symbol
_atom_site_label
_atom_site_fract_x
_atom_site_fract_y
_atom_site_fract_z
_atom_site_U_iso_or_equiv
_atom_site_adp_type
_atom_site_calc_flag
_atom_site_occupancy
_atom_site_disorder_assembly
_atom_site_disorder_group
N N1A 0.2926(2) 0.3079(4) 0.59331(16) 0.0472(6) Uani d 1 . .
H H1A 0.2214(17) 0.266(5) 0.583(2) 0.057 Uiso d 1 . .
C C2A 0.3761(3) 0.1841(4) 0.55581(17) 0.0454(7) Uani d 1 . .
O O21A 0.35541(17) 0.0140(3) 0.51590(13) 0.0514(5) Uani d 1 . .
N N3A 0.4839(2) 0.2636(4) 0.56715(15) 0.0462(6) Uani d 1 . .
H H3A 0.538(2) 0.184(4) 0.5453(19) 0.055 Uiso d 1 . .
C C4A 0.5141(3) 0.4552(4) 0.60850(17) 0.0458(7) Uani d 1 . .
O O41A 0.61524(18) 0.5132(3) 0.61118(14) 0.0550(5) Uani d 1 . .
C C5A 0.4216(3) 0.5770(4) 0.64618(17) 0.0459(7) Uani d 1 . .
C C51A 0.4404(3) 0.7878(5) 0.69157(18) 0.0511(7) Uani d 1 . .
O O51A 0.3652(2) 0.8934(3) 0.72479(14) 0.0621(6) Uani d 1 . .
O O52A 0.5472(2) 0.8624(3) 0.69315(14) 0.0586(6) Uani d 1 . .
H H52A 0.587(3) 0.762(5) 0.666(2) 0.070 Uiso d 1 . .
C C6A 0.3158(3) 0.4958(4) 0.63678(18) 0.0473(7) Uani d 1 . .
H H6A 0.2546 0.5742 0.6619 0.057 Uiso calc 1 . .
C C11X 0.0690(4) -0.1555(6) 0.6380(3) 0.0880(13) Uani d 1 . .
H H1XA 0.1329 -0.0691 0.6164 0.132 Uiso calc 0.644(9) A 1
H H1XB 0.0573 -0.2835 0.6001 0.132 Uiso calc 0.644(9) A 1
H H1XC 0.0857 -0.2043 0.6979 0.132 Uiso calc 0.644(9) A 1
H H1A' 0.0070 -0.2372 0.6650 0.132 Uiso calc 0.356(9) A 2
H H1B' 0.0980 -0.2386 0.5881 0.132 Uiso calc 0.356(9) A 2
H H1C' 0.1303 -0.1332 0.6812 0.132 Uiso calc 0.356(9) A 2
C C12X -0.1503(3) -0.0981(6) 0.6608(2) 0.0716(10) Uani d 1 . .
H H1XD -0.1408 -0.2267 0.6986 0.107 Uiso calc 0.644(9) A 1
H H1XE -0.1927 -0.1395 0.6076 0.107 Uiso calc 0.644(9) A 1
H H1XF -0.1922 0.0155 0.6921 0.107 Uiso calc 0.644(9) A 1
H H1D' -0.2303 -0.0573 0.6674 0.107 Uiso calc 0.356(9) A 2
H H1E' -0.1451 -0.2268 0.6227 0.107 Uiso calc 0.356(9) A 2
H H1F' -0.1171 -0.1324 0.7184 0.107 Uiso calc 0.356(9) A 2
O O21X 0.07125(19) 0.2298(4) 0.56743(14) 0.0619(6) Uani d 1 . .
C C3X -0.1352(3) 0.3063(6) 0.5873(3) 0.0751(10) Uani d 1 . .
H H1XG -0.1931 0.2233 0.5546 0.113 Uiso calc 0.644(9) A 1
H H1XH -0.1201 0.4444 0.5570 0.113 Uiso calc 0.644(9) A 1
H H1XI -0.1626 0.3372 0.6463 0.113 Uiso calc 0.644(9) A 1
H H1G' -0.2166 0.3143 0.5995 0.113 Uiso calc 0.356(9) A 2
H H1H' -0.0957 0.4275 0.6168 0.113 Uiso calc 0.356(9) A 2
H H1I' -0.1238 0.3166 0.5240 0.113 Uiso calc 0.356(9) A 2
N N1X -0.0390(5) -0.0142(8) 0.6371(3) 0.0602(14) Uani d 0.644(9) A 1
C C2X -0.0258(5) 0.1718(9) 0.5936(3) 0.0553(15) Uani d 0.644(9) A 1
N N1X' -0.0874(7) 0.0871(14) 0.6212(5) 0.054(2) Uani d 0.356(9) A 2
C C2X' 0.0248(8) 0.0672(15) 0.6061(6) 0.048(2) Uani d 0.356(9) A 2

loop_
_atom_site_aniso_label
_atom_site_aniso_U_11
_atom_site_aniso_U_22
_atom_site_aniso_U_33
_atom_site_aniso_U_12
_atom_site_aniso_U_13
_atom_site_aniso_U_23
N1A 0.0469(15) 0.0409(12) 0.0537(14) 0.0021(11) 0.0015(11) -0.0008(10)
C2A 0.0514(18) 0.0418(14) 0.0428(15) 0.0031(13) -0.0012(12) 0.0029(12)
O21A 0.0551(13) 0.0425(10) 0.0565(12) -0.0003(9) 0.0002(9) -0.0068(9)
N3A 0.0486(15) 0.0398(12) 0.0501(13) 0.0049(11) 0.0016(11) -0.0016(10)
C4A 0.0541(19) 0.0382(14) 0.0452(15) 0.0030(13) -0.0004(13) 0.0046(11)
O41A 0.0528(13) 0.0465(11) 0.0658(13) -0.0006(10) 0.0005(10) -0.0031(9)
C5A 0.0563(18) 0.0399(14) 0.0414(14) 0.0024(13) 0.0015(13) 0.0031(11)
C51A 0.065(2) 0.0448(15) 0.0434(16) -0.0022(15) 0.0010(14) 0.0014(12)
O51A 0.0735(16) 0.0527(12) 0.0605(13) 0.0043(11) 0.0085(12) -0.0110(10)
O52A 0.0685(16) 0.0461(11) 0.0613(13) -0.0032(10) 0.0000(11) -0.0057(9)
C6A 0.0542(18) 0.0417(14) 0.0460(15) 0.0056(13) 0.0032(13) 0.0035(12)
C11X 0.110(3) 0.059(2) 0.094(3) 0.038(2) -0.039(2) -0.0210(18)
C12X 0.076(2) 0.066(2) 0.073(2) -0.0150(18) 0.0054(19) -0.0030(17)
O21X 0.0549(14) 0.0620(13) 0.0688(14) -0.0009(11) -0.0006(11) 0.0002(11)
C3X 0.070(2) 0.063(2) 0.092(3) 0.0218(17) -0.0242(19) -0.0198(18)
N1X 0.069(4) 0.051(3) 0.061(3) -0.003(2) -0.005(2) -0.005(2)
C2X 0.068(4) 0.051(3) 0.046(3) -0.001(3) -0.006(3) -0.008(2)
N1X' 0.049(5) 0.051(5) 0.063(5) 0.003(3) -0.002(4) -0.008(4)
C2X' 0.049(5) 0.048(5) 0.047(5) 0.004(4) -0.008(4) -0.011(4)

loop_
_atom_type_symbol
_atom_type_description
_atom_type_scat_dispersion_real
_atom_type_scat_dispersion_imag
_atom_type_scat_source
C C 0.0033 0.0016 'International Tables Vol C Tables 4.2.6.8 and 6.1.1.4'
H H 0.0000 0.0000 'International Tables Vol C Tables 4.2.6.8 and 6.1.1.4'
N N 0.0061 0.0033 'International Tables Vol C Tables 4.2.6.8 and 6.1.1.4'
O O 0.0106 0.0060 'International Tables Vol C Tables 4.2.6.8 and 6.1.1.4'

loop_
_geom_angle_atom_site_label_1
_geom_angle_atom_site_label_2
_geom_angle_atom_site_label_3
_geom_angle
C6A N1A C2A 122.1(3)
C6A N1A H1A 121(2)
C2A N1A H1A 117(2)
O21A C2A N3A 122.7(3)
O21A C2A N1A 122.3(3)
N3A C2A N1A 114.9(2)
C2A N3A C4A 126.4(2)
C2A N3A H3A 116(2)
C4A N3A H3A 118(2)
O41A C4A N3A 119.9(3)
O41A C4A C5A 124.6(3)
N3A C4A C5A 115.5(3)
C6A C5A C4A 118.0(3)
C6A C5A C51A 120.2(3)
C4A C5A C51A 121.8(3)
O51A C51A O52A 120.2(3)
O51A C51A C5A 123.7(3)
O52A C51A C5A 116.1(3)
C51A O52A H52A 105(2)
C5A C6A N1A 123.0(3)
C5A C6A H6A 118.5
N1A C6A H6A 118.5
N1X C11X H1XA 109.5
N1X C11X H1XB 109.5
H1XA C11X H1XB 109.5
N1X C11X H1XC 109.5
H1XA C11X H1XC 109.5
H1XB C11X H1XC 109.5
C2X' C11X H1A' 109.5
C2X' C11X H1B' 109.5
H1A' C11X H1B' 109.5
C2X' C11X H1C' 109.5
H1A' C11X H1C' 109.5
H1B' C11X H1C' 109.5
N1X C12X H1XD 109.5
N1X C12X H1XE 109.5
H1XD C12X H1XE 109.5
N1X C12X H1XF 109.5
H1XD C12X H1XF 109.5
H1XE C12X H1XF 109.5
N1X' C12X H1D' 109.5
N1X' C12X H1E' 109.5
H1D' C12X H1E' 109.5
N1X' C12X H1F' 109.5
H1D' C12X H1F' 109.5
H1E' C12X H1F' 109.5
C2X C3X H1XG 109.5
C2X C3X H1XH 109.5
H1XG C3X H1XH 109.5
C2X C3X H1XI 109.5
H1XG C3X H1XI 109.5
H1XH C3X H1XI 109.5
N1X' C3X H1G' 109.5
N1X' C3X H1H' 109.5
H1G' C3X H1H' 109.5
N1X' C3X H1I' 109.5
H1G' C3X H1I' 109.5
H1H' C3X H1I' 109.5
C2X N1X C12X 122.5(6)
C2X N1X C11X 112.5(5)
C12X N1X C11X 123.2(4)
O21X C2X N1X 120.7(6)
O21X C2X C3X 126.4(5)
N1X C2X C3X 112.8(5)
C2X' N1X' C12X 119.7(8)
C2X' N1X' C3X 112.0(8)
C12X N1X' C3X 128.1(6)
O21X C2X' N1X' 115.7(9)
O21X C2X' C11X 133.5(7)
N1X' C2X' C11X 110.8(8)

loop_
_geom_bond_atom_site_label_1
_geom_bond_atom_site_label_2
_geom_bond_distance
N1A C6A 1.351(4)
N1A C2A 1.372(3)
N1A H1A 0.888(18)
C2A O21A 1.227(3)
C2A N3A 1.367(4)
N3A C4A 1.374(4)
N3A H3A 0.873(18)
C4A O41A 1.242(3)
C4A C5A 1.445(4)
C5A C6A 1.346(4)
C5A C51A 1.477(4)
C51A O51A 1.213(4)
C51A O52A 1.337(4)
O52A H52A 0.873(18)
C6A H6A 0.9500
C11X C2X' 1.533(10)
C11X N1X 1.536(7)
C11X H1XA 0.9800
C11X H1XB 0.9800
C11X H1XC 0.9800
C11X H1A' 0.9800
C11X H1B' 0.9800
C11X H1C' 0.9800
C12X N1X 1.458(6)
C12X N1X' 1.485(9)
C12X H1XD 0.9800
C12X H1XE 0.9800
C12X H1XF 0.9800
C12X H1D' 0.9800
C12X H1E' 0.9800
C12X H1F' 0.9800
O21X C2X 1.267(6)
O21X C2X' 1.282(9)
C3X C2X 1.529(7)
C3X N1X' 1.538(9)
C3X H1XG 0.9800
C3X H1XH 0.9800
C3X H1XI 0.9800
C3X H1G' 0.9800
C3X H1H' 0.9800
C3X H1I' 0.9800
N1X C2X 1.325(8)
N1X' C2X' 1.350(12)

loop_
_geom_hbond_atom_site_label_D
_geom_hbond_atom_site_label_H
_geom_hbond_atom_site_label_A
_geom_hbond_site_symmetry_A
_geom_hbond_distance_DH
_geom_hbond_distance_HA
_geom_hbond_distance_DA
_geom_hbond_angle_DHA
N1A H1A O21X . 0.888(18) 1.793(19) 2.672(3) 170(3)
O52A H52A O41A . 0.873(18) 1.77(2) 2.605(3) 158(3)
N3A H3A O21A 3_656 0.873(18) 1.984(19) 2.851(3) 172(3)

loop_
_geom_torsion_atom_site_label_1
_geom_torsion_atom_site_label_2
_geom_torsion_atom_site_label_3
_geom_torsion_atom_site_label_4
_geom_torsion
C6A N1A C2A O21A -179.6(3)
C6A N1A C2A N3A 1.1(4)
O21A C2A N3A C4A 177.9(3)
N1A C2A N3A C4A -2.8(4)
C2A N3A C4A O41A -177.0(3)
C2A N3A C4A C5A 2.7(4)
O41A C4A C5A C6A 178.8(3)
N3A C4A C5A C6A -0.9(4)
O41A C4A C5A C51A 0.6(4)
N3A C4A C5A C51A -179.1(2)
C6A C5A C51A O51A 2.7(4)
C4A C5A C51A O51A -179.2(3)
C6A C5A C51A O52A -176.0(3)
C4A C5A C51A O52A 2.1(4)
C4A C5A C6A N1A -0.6(4)
C51A C5A C6A N1A 177.6(2)
C2A N1A C6A C5A 0.5(4)
C12X N1X C2X O21X -173.7(4)
C11X N1X C2X O21X -8.6(6)
C12X N1X C2X C3X 11.1(6)
C11X N1X C2X C3X 176.2(3)
C12X N1X' C2X' O21X 176.3(6)
C3X N1X' C2X' O21X 0.2(9)
C12X N1X' C2X' C11X -2.1(9)
C3X N1X' C2X' C11X -178.2(5)
